data_4328325
loop_
_publ_author_name
'Alex McSkimming'
'Graham E. Ball'
'Mohan M. Bhadbhade'
'Stephen B. Colbran'

_publ_section_title
;
 Rhodium Complexes of a Chelating Ligand with Imidazol-2-ylidene and
 Pyridin-2-ylidene Donors: The Effect of C-Metalation of Nicotinamide
 Groups on Uptake of Hydride Ion
;
_journal_name_full 'Inorganic Chemistry'
_journal_page_first 2191
_journal_page_last 2203
_journal_paper_doi 10.1021/ic202164v
_journal_volume 51
_journal_year 2012
_chemical_formula_sum 'C38.5 H54 Cl I2 N8 O7.5 Rh2'
_chemical_formula_weight 1243.97
_chemical_name_systematic
; 
 ? 
;
_space_group_IT_number 14
_symmetry_cell_setting monoclinic
_symmetry_space_group_name_Hall '-P 2ybc'
_symmetry_space_group_name_H-M 'P 1 21/c 1'
_atom_sites_solution_hydrogens geom
_atom_sites_solution_primary direct
_atom_sites_solution_secondary difmap
_audit_creation_method SHELXL-97
_cell_angle_alpha 90.00
_cell_angle_beta 91.592(4)
_cell_angle_gamma 90.00
_cell_formula_units_Z 4
_cell_length_a 15.706(3)
_cell_length_b 13.5868(17)
_cell_length_c 23.595(4)
_cell_measurement_reflns_used 237
_cell_measurement_temperature 150(2)
_cell_measurement_theta_max 18.696
_cell_measurement_theta_min 2.990
_cell_volume 5033.1(14)
_computing_cell_refinement '<i>APEX2 </i>(Bruker, 2007)'
_computing_data_collection '<i>APEX2 </i>(Bruker, 2007)'
_computing_data_reduction '<i>APEX2 </i>(Bruker, 2007)'
_computing_molecular_graphics '<i>SHELXTL-Plus</i> (Sheldrick, 2008)'
_computing_structure_refinement '<i>SHELXL-97</i> (Sheldrick, 2008)'
_computing_structure_solution '<i>SHELXS-97</i> (Sheldrick, 2008)'
_diffrn_ambient_temperature 150(2)
_diffrn_measured_fraction_theta_full 0.952
_diffrn_measured_fraction_theta_max 0.952
_diffrn_measurement_device_type 'Bruker kappa APEXII CCD Diffractometer'
_diffrn_measurement_method '\f scans, and \w scans with \k offsets'
_diffrn_radiation_monochromator graphite
_diffrn_radiation_source 'fine-focus sealed tube'
_diffrn_radiation_type MoK\a
_diffrn_radiation_wavelength 0.71073
_diffrn_reflns_av_R_equivalents 0.1468
_diffrn_reflns_av_sigmaI/netI 0.2485
_diffrn_reflns_limit_h_max 18
_diffrn_reflns_limit_h_min -18
_diffrn_reflns_limit_k_max 8
_diffrn_reflns_limit_k_min -14
_diffrn_reflns_limit_l_max 11
_diffrn_reflns_limit_l_min -28
_diffrn_reflns_number 15691
_diffrn_reflns_theta_full 25.00
_diffrn_reflns_theta_max 25.00
_diffrn_reflns_theta_min 2.99
_exptl_absorpt_coefficient_mu 1.986
_exptl_absorpt_correction_T_max 0.9708
_exptl_absorpt_correction_T_min 0.7643
_exptl_absorpt_correction_type multi-scan
_exptl_absorpt_process_details 'SADABS (Bruker, 2001)'
_exptl_crystal_colour Orange
_exptl_crystal_density_diffrn 1.642
_exptl_crystal_description 'Thin plates'
_exptl_crystal_F_000 2456
_exptl_crystal_size_max 0.14
_exptl_crystal_size_mid 0.08
_exptl_crystal_size_min 0.02
_refine_diff_density_max 1.644
_refine_diff_density_min -0.933
_refine_diff_density_rms 0.181
_refine_ls_extinction_method none
_refine_ls_goodness_of_fit_ref 0.954
_refine_ls_hydrogen_treatment mixed
_refine_ls_matrix_type full
_refine_ls_number_parameters 539
_refine_ls_number_reflns 8437
_refine_ls_number_restraints 3
_refine_ls_restrained_S_all 0.955
_refine_ls_R_factor_all 0.2338
_refine_ls_R_factor_gt 0.0836
_refine_ls_shift/su_max 0.000
_refine_ls_shift/su_mean 0.000
_refine_ls_structure_factor_coef Fsqd
_refine_ls_weighting_details 'calc w=1/[\s^2^(Fo^2^)+(0.0868P)^2^+0.0000P] where P=(Fo^2^+2Fc^2^)/3'
_refine_ls_weighting_scheme calc
_refine_ls_wR_factor_gt 0.1772
_refine_ls_wR_factor_ref 0.2457
_reflns_number_gt 3113
_reflns_number_total 8437
_reflns_threshold_expression >2sigma(I)
_cod_data_source_file ic202164v_si_005.cif
_cod_data_source_block alex7p21byc
_cod_original_cell_volume 5033.3(14)
_cod_original_formula_sum 'C38.50 H54 Cl I2 N8 O7.50 Rh2'
_cod_database_code 4328325

loop_
_symmetry_equiv_pos_as_xyz
'x, y, z'
'-x, y+1/2, -z+1/2'
'-x, -y, -z'
'x, -y-1/2, z-1/2'

loop_
_atom_site_label
_atom_site_type_symbol
_atom_site_fract_x
_atom_site_fract_y
_atom_site_fract_z
_atom_site_U_iso_or_equiv
_atom_site_adp_type
_atom_site_occupancy
_atom_site_symmetry_multiplicity
_atom_site_calc_flag
_atom_site_refinement_flags
C1 C -0.2844(12) 0.200(3) 0.6137(10) 0.075(10) Uani 1 1 d .
C2 C -0.3756(11) 0.1996(18) 0.6045(10) 0.087(9) Uani 1 1 d .
H2A H -0.4032 0.1840 0.6401 0.130 Uiso 1 1 calc R
H2B H -0.3911 0.1500 0.5759 0.130 Uiso 1 1 calc R
H2C H -0.3944 0.2646 0.5912 0.130 Uiso 1 1 calc R
C3 C -0.1534(13) 0.200(2) 0.5035(9) 0.051(6) Uani 1 1 d .
C4 C -0.1799(13) 0.1874(16) 0.4430(8) 0.063(7) Uani 1 1 d .
H4A H -0.2095 0.2469 0.4297 0.095 Uiso 1 1 calc R
H4B H -0.2182 0.1307 0.4391 0.095 Uiso 1 1 calc R
H4C H -0.1294 0.1764 0.4203 0.095 Uiso 1 1 calc R
C1A C -0.0734(12) 0.3178(14) 0.6901(8) 0.044(6) Uani 1 1 d .
C2A C -0.0383(14) 0.3414(16) 0.7809(8) 0.052(6) Uani 1 1 d .
H2A1 H -0.0443 0.3478 0.8206 0.063 Uiso 1 1 calc R
C3A C 0.0365(12) 0.3450(15) 0.7536(8) 0.042(5) Uani 1 1 d .
H3A H 0.0921 0.3550 0.7693 0.050 Uiso 1 1 calc R
C4A C -0.1905(12) 0.3276(15) 0.7582(9) 0.057(7) Uani 1 1 d .
H4A1 H -0.2273 0.3387 0.7246 0.086 Uiso 1 1 calc R
H4A2 H -0.1992 0.3805 0.7857 0.086 Uiso 1 1 calc R
H4A3 H -0.2046 0.2642 0.7753 0.086 Uiso 1 1 calc R
C5A C 0.0594(11) 0.3410(14) 0.6468(8) 0.033(5) Uani 1 1 d .
C6A C 0.0011(11) 0.3297(12) 0.5983(7) 0.029(5) Uani 1 1 d .
C7A C 0.1251(9) 0.3772(13) 0.5446(7) 0.028(5) Uani 1 1 d .
H7A H 0.1465 0.3913 0.5082 0.034 Uiso 1 1 calc R
C8A C 0.1788(10) 0.3844(13) 0.5916(8) 0.033(5) Uani 1 1 d .
C9A C 0.1403(11) 0.3675(13) 0.6446(7) 0.034(5) Uani 1 1 d .
H9A H 0.1731 0.3753 0.6788 0.041 Uiso 1 1 calc R
C10A C -0.0046(12) 0.3529(15) 0.4942(7) 0.043(5) Uani 1 1 d .
H10A H 0.0302 0.3848 0.4656 0.065 Uiso 1 1 calc R
H10B H -0.0576 0.3899 0.4983 0.065 Uiso 1 1 calc R
H10C H -0.0180 0.2855 0.4821 0.065 Uiso 1 1 calc R
C12A C 0.3198(13) 0.3025(15) 0.5310(8) 0.047(6) Uani 1 1 d .
H12A H 0.2682 0.2688 0.5456 0.056 Uiso 1 1 calc R
C13A C 0.3984(12) 0.2441(18) 0.5496(8) 0.077(9) Uani 1 1 d .
H13A H 0.4494 0.2844 0.5446 0.116 Uiso 1 1 calc R
H13B H 0.4022 0.1843 0.5266 0.116 Uiso 1 1 calc R
H13C H 0.3942 0.2260 0.5896 0.116 Uiso 1 1 calc R
C14A C 0.3135(13) 0.3035(15) 0.4656(8) 0.055(6) Uani 1 1 d .
H14A H 0.3681 0.3247 0.4505 0.082 Uiso 1 1 calc R
H14B H 0.2686 0.3492 0.4530 0.082 Uiso 1 1 calc R
H14C H 0.3000 0.2371 0.4517 0.082 Uiso 1 1 calc R
C15A C 0.3959(11) 0.4651(16) 0.5433(8) 0.049(6) Uani 1 1 d .
H15A H 0.4298 0.4305 0.5142 0.058 Uiso 1 1 calc R
C17A C 0.3637(12) 0.5634(16) 0.5151(9) 0.061(7) Uani 1 1 d .
H17A H 0.3189 0.5922 0.5380 0.092 Uiso 1 1 calc R
H17B H 0.3407 0.5495 0.4769 0.092 Uiso 1 1 calc R
H17C H 0.4112 0.6098 0.5128 0.092 Uiso 1 1 calc R
C16A C 0.4539(11) 0.4788(17) 0.5933(9) 0.071(8) Uani 1 1 d .
H16A H 0.4694 0.4144 0.6091 0.106 Uiso 1 1 calc R
H16B H 0.4251 0.5178 0.6220 0.106 Uiso 1 1 calc R
H16C H 0.5054 0.5133 0.5817 0.106 Uiso 1 1 calc R
C1B C -0.1103(11) 0.0984(13) 0.6989(8) 0.034(5) Uani 1 1 d .
C2B C -0.1296(11) 0.0814(15) 0.7926(7) 0.043(6) Uani 1 1 d .
H2B1 H -0.1579 0.0754 0.8275 0.052 Uiso 1 1 calc R
C3B C -0.0424(10) 0.0871(13) 0.7859(7) 0.031(5) Uani 1 1 d .
H3B H 0.0015 0.0825 0.8143 0.037 Uiso 1 1 calc R
C4B C -0.2600(10) 0.0721(15) 0.7297(7) 0.042(5) Uani 1 1 d .
H4B1 H -0.2704 0.0352 0.6945 0.064 Uiso 1 1 calc R
H4B2 H -0.2881 0.1364 0.7268 0.064 Uiso 1 1 calc R
H4B3 H -0.2830 0.0353 0.7615 0.064 Uiso 1 1 calc R
C5B C 0.0380(10) 0.1013(14) 0.6944(7) 0.030(5) Uani 1 1 d .
C6B C 0.0147(11) 0.1044(14) 0.6350(6) 0.033(5) Uani 1 1 d .
C7B C 0.1628(10) 0.0874(14) 0.6215(7) 0.033(5) Uani 1 1 d .
H7B H 0.2073 0.0833 0.5952 0.039 Uiso 1 1 calc R
C8B C 0.1846(11) 0.0849(15) 0.6772(8) 0.043(5) Uani 1 1 d .
C9B C 0.1188(10) 0.0950(12) 0.7154(7) 0.029(4) Uani 1 1 d .
H9B H 0.1306 0.0975 0.7551 0.035 Uiso 1 1 calc R
C10B C 0.0683(12) 0.0966(16) 0.5389(7) 0.047(6) Uani 1 1 d .
H10D H 0.0072 0.0978 0.5294 0.070 Uiso 1 1 calc R
H10E H 0.0938 0.0375 0.5226 0.070 Uiso 1 1 calc R
H10F H 0.0954 0.1552 0.5233 0.070 Uiso 1 1 calc R
C11B C 0.2782(12) 0.0627(14) 0.6927(8) 0.033(5) Uani 1 1 d .
C12B C 0.4084(11) 0.0830(16) 0.7518(9) 0.049(6) Uani 1 1 d .
H12B H 0.4291 0.1333 0.7799 0.059 Uiso 1 1 calc R
C14B C 0.4720(12) 0.0798(19) 0.7057(10) 0.087(9) Uani 1 1 d .
H14D H 0.4805 0.1463 0.6908 0.130 Uiso 1 1 calc R
H14E H 0.4508 0.0368 0.6751 0.130 Uiso 1 1 calc R
H14F H 0.5262 0.0541 0.7210 0.130 Uiso 1 1 calc R
C13B C 0.3974(13) -0.0134(16) 0.7844(9) 0.068(7) Uani 1 1 d .
H13D H 0.4520 -0.0325 0.8023 0.102 Uiso 1 1 calc R
H13E H 0.3782 -0.0651 0.7581 0.102 Uiso 1 1 calc R
H13F H 0.3550 -0.0042 0.8136 0.102 Uiso 1 1 calc R
C15B C 0.2930(12) 0.2142(16) 0.7478(8) 0.045(5) Uani 1 1 d .
H15B H 0.2353 0.2256 0.7300 0.054 Uiso 1 1 calc R
C16B C 0.3490(12) 0.2942(16) 0.7275(8) 0.057(6) Uani 1 1 d .
H16D H 0.3589 0.2852 0.6870 0.085 Uiso 1 1 calc R
H16E H 0.4036 0.2923 0.7487 0.085 Uiso 1 1 calc R
H16F H 0.3215 0.3580 0.7335 0.085 Uiso 1 1 calc R
C17B C 0.2830(13) 0.2228(16) 0.8124(8) 0.058(6) Uani 1 1 d .
H17D H 0.3393 0.2204 0.8313 0.087 Uiso 1 1 calc R
H17E H 0.2482 0.1680 0.8257 0.087 Uiso 1 1 calc R
H17F H 0.2552 0.2853 0.8212 0.087 Uiso 1 1 calc R
I1 I -0.14966(8) 0.50292(11) 0.60948(6) 0.0464(4) Uani 1 1 d .
I2 I -0.12276(10) -0.09263(11) 0.60710(6) 0.0596(5) Uani 1 1 d .
N1A N -0.1036(10) 0.3270(12) 0.7422(7) 0.041(4) Uani 1 1 d .
N2A N 0.0121(9) 0.3306(11) 0.6970(6) 0.031(4) Uani 1 1 d .
N3A N 0.0429(8) 0.3505(11) 0.5489(6) 0.031(4) Uani 1 1 d .
N4A N 0.3221(8) 0.4037(13) 0.5528(6) 0.037(4) Uani 1 1 d .
N1B N -0.1679(9) 0.0863(11) 0.7390(6) 0.039(4) Uani 1 1 d .
N2B N -0.0338(8) 0.1011(11) 0.7270(6) 0.031(4) Uani 1 1 d .
N3B N 0.0810(9) 0.0953(12) 0.6001(6) 0.037(4) Uani 1 1 d .
N4B N 0.3198(8) 0.1170(12) 0.7301(5) 0.028(4) Uani 1 1 d .
O1 O -0.2454(8) 0.2817(12) 0.6329(6) 0.057(4) Uani 1 1 d .
O2 O -0.2438(8) 0.1235(12) 0.6034(6) 0.058(5) Uani 1 1 d .
O3 O -0.1681(7) 0.2751(11) 0.5291(5) 0.040(3) Uani 1 1 d .
O4 O -0.1158(8) 0.1245(11) 0.5252(5) 0.048(4) Uani 1 1 d .
O1B O 0.3061(7) -0.0103(10) 0.6708(5) 0.047(4) Uani 1 1 d .
Rh1 Rh -0.11769(9) 0.30164(12) 0.61313(6) 0.0378(5) Uani 1 1 d .
Rh2 Rh -0.10913(9) 0.11108(12) 0.61635(6) 0.0375(5) Uani 1 1 d .
C11A C 0.2641(11) 0.4344(15) 0.5894(8) 0.037(5) Uani 1 1 d .
O1A O 0.2725(7) 0.5078(11) 0.6208(6) 0.055(4) Uani 1 1 d .
C1P C 0.606(3) 0.271(3) 0.8643(11) 0.076(11) Uiso 0.50 1 d PDU
Cl1P Cl 0.5914(6) 0.2326(8) 0.8036(5) 0.050(3) Uiso 0.50 1 d PDU
Cl2P Cl 0.5265(12) 0.2892(14) 0.8998(8) 0.140(6) Uiso 0.50 1 d PDU
O1W O 0.3435(10) 0.5043(12) 0.0324(8) 0.094(6) Uiso 1 1 d .
O2W O 0.4057(16) 0.445(2) 0.9232(12) 0.061(8) Uiso 0.50 1 d P

loop_
_atom_site_aniso_label
_atom_site_aniso_U_11
_atom_site_aniso_U_22
_atom_site_aniso_U_33
_atom_site_aniso_U_23
_atom_site_aniso_U_13
_atom_site_aniso_U_12
C1 0.010(10) 0.15(3) 0.062(17) 0.06(2) -0.009(11) -0.007(15)
C2 0.016(10) 0.14(3) 0.11(2) 0.047(19) -0.012(12) -0.007(13)
C3 0.050(14) 0.08(2) 0.025(12) 0.007(14) -0.004(11) -0.019(14)
C4 0.064(15) 0.08(2) 0.040(14) 0.021(13) -0.014(12) -0.022(12)
C1A 0.046(13) 0.045(16) 0.042(13) -0.007(11) 0.000(11) 0.007(10)
C2A 0.079(16) 0.057(16) 0.022(12) 0.006(11) 0.021(12) 0.023(13)
C3A 0.044(12) 0.053(15) 0.028(12) 0.009(11) 0.003(10) 0.002(10)
C4A 0.052(14) 0.052(16) 0.068(17) -0.014(12) 0.020(12) 0.000(11)
C5A 0.037(11) 0.032(13) 0.030(11) 0.005(10) -0.012(9) -0.004(9)
C6A 0.050(12) 0.008(11) 0.029(11) 0.007(8) 0.008(9) 0.008(8)
C7A 0.015(8) 0.045(14) 0.025(10) 0.001(9) 0.000(8) 0.003(8)
C8A 0.029(10) 0.032(13) 0.040(12) -0.008(10) 0.010(9) 0.016(9)
C9A 0.045(12) 0.042(14) 0.016(10) -0.001(9) 0.019(9) -0.006(9)
C10A 0.078(14) 0.031(13) 0.022(11) 0.009(10) 0.011(10) -0.013(11)
C12A 0.059(13) 0.040(15) 0.041(13) -0.003(12) 0.002(11) 0.031(11)
C13A 0.052(13) 0.15(3) 0.029(12) -0.001(14) -0.011(11) 0.062(15)
C14A 0.068(15) 0.060(17) 0.035(12) -0.016(12) 0.003(11) 0.003(12)
C15A 0.028(11) 0.081(19) 0.038(13) 0.004(12) 0.012(10) 0.009(11)
C17A 0.046(13) 0.073(18) 0.066(17) 0.003(14) 0.023(12) -0.017(12)
C16A 0.026(11) 0.14(2) 0.050(15) -0.025(15) 0.004(10) -0.014(13)
C1B 0.031(10) 0.025(12) 0.047(13) 0.009(10) 0.008(9) -0.003(9)
C2B 0.044(12) 0.076(18) 0.010(9) 0.000(10) -0.012(9) 0.012(11)
C3B 0.031(10) 0.034(13) 0.027(10) -0.019(10) -0.005(8) 0.002(9)
C4B 0.035(11) 0.065(16) 0.027(11) -0.010(10) 0.006(9) -0.003(10)
C5B 0.025(10) 0.040(13) 0.027(10) 0.008(10) 0.015(8) -0.007(9)
C6B 0.046(11) 0.045(14) 0.007(9) -0.008(9) 0.014(8) -0.010(10)
C7B 0.035(11) 0.051(14) 0.014(9) -0.004(9) 0.021(8) -0.007(9)
C8B 0.032(11) 0.062(16) 0.037(12) -0.006(11) 0.015(9) 0.008(10)
C9B 0.040(11) 0.028(12) 0.019(9) 0.003(9) -0.008(8) 0.001(9)
C10B 0.056(13) 0.075(17) 0.009(9) -0.009(11) -0.001(9) 0.001(11)
C11B 0.055(13) 0.021(12) 0.025(11) -0.005(9) 0.009(10) 0.013(10)
C12B 0.040(12) 0.063(17) 0.044(13) 0.007(12) -0.005(10) -0.020(11)
C14B 0.027(12) 0.14(3) 0.09(2) -0.002(18) 0.028(13) 0.011(13)
C13B 0.066(15) 0.08(2) 0.053(16) 0.006(14) -0.025(12) 0.024(14)
C15B 0.054(12) 0.047(15) 0.032(11) 0.006(12) -0.017(10) -0.019(12)
C16B 0.050(13) 0.062(17) 0.058(15) 0.020(13) 0.006(11) 0.010(12)
C17B 0.076(15) 0.058(17) 0.040(13) -0.009(12) 0.007(12) 0.001(13)
I1 0.0472(7) 0.0562(10) 0.0363(8) 0.0118(8) 0.0086(6) 0.0115(7)
I2 0.0951(12) 0.0591(12) 0.0246(8) 0.0014(8) 0.0012(8) -0.0286(9)
N1A 0.042(10) 0.056(13) 0.026(10) -0.002(8) 0.021(8) 0.015(8)
N2A 0.033(9) 0.038(11) 0.024(9) 0.008(8) 0.016(7) 0.001(7)
N3A 0.031(8) 0.036(11) 0.024(9) 0.004(8) -0.005(7) -0.002(7)
N4A 0.017(8) 0.071(14) 0.022(8) 0.004(9) 0.000(7) 0.009(8)
N1B 0.035(9) 0.044(12) 0.040(10) -0.001(9) 0.019(8) -0.001(8)
N2B 0.025(8) 0.041(11) 0.027(9) 0.009(8) 0.004(7) 0.001(7)
N3B 0.032(9) 0.063(13) 0.016(8) -0.010(8) -0.002(7) 0.013(8)
N4B 0.024(8) 0.043(11) 0.017(8) 0.001(8) 0.001(6) -0.004(7)
O1 0.025(7) 0.090(13) 0.058(10) 0.031(9) 0.027(7) 0.016(8)
O2 0.023(8) 0.097(14) 0.054(10) 0.033(9) -0.006(7) -0.007(8)
O3 0.026(7) 0.055(11) 0.038(8) 0.020(8) 0.002(6) 0.001(7)
O4 0.053(9) 0.064(11) 0.025(8) 0.006(8) -0.014(7) -0.016(8)
O1B 0.044(8) 0.066(11) 0.031(8) -0.012(8) 0.009(6) 0.002(7)
Rh1 0.0309(8) 0.0529(12) 0.0300(9) 0.0125(9) 0.0064(7) 0.0036(8)
Rh2 0.0332(8) 0.0534(12) 0.0259(9) 0.0075(9) 0.0004(7) -0.0099(8)
C11A 0.034(11) 0.045(15) 0.032(12) -0.007(10) 0.008(9) -0.005(10)
O1A 0.040(8) 0.068(12) 0.058(10) -0.005(9) 0.020(7) -0.019(8)

loop_
_atom_type_symbol
_atom_type_description
_atom_type_scat_dispersion_real
_atom_type_scat_dispersion_imag
_atom_type_scat_source
C C 0.0033 0.0016 'International Tables Vol C Tables 4.2.6.8 and 6.1.1.4'
H H 0.0000 0.0000 'International Tables Vol C Tables 4.2.6.8 and 6.1.1.4'
Cl Cl 0.1484 0.1585 'International Tables Vol C Tables 4.2.6.8 and 6.1.1.4'
Rh Rh -1.1178 0.9187 'International Tables Vol C Tables 4.2.6.8 and 6.1.1.4'
I I -0.4742 1.8119 'International Tables Vol C Tables 4.2.6.8 and 6.1.1.4'
O O 0.0106 0.0060 'International Tables Vol C Tables 4.2.6.8 and 6.1.1.4'
N N 0.0061 0.0033 'International Tables Vol C Tables 4.2.6.8 and 6.1.1.4'

loop_
_geom_angle_atom_site_label_1
_geom_angle_atom_site_label_2
_geom_angle_atom_site_label_3
_geom_angle
O2 C1 O1 121.6(18)
O2 C1 C2 119(3)
O1 C1 C2 120(3)
C1 C2 H2A 109.5
C1 C2 H2B 109.5
H2A C2 H2B 109.5
C1 C2 H2C 109.5
H2A C2 H2C 109.5
H2B C2 H2C 109.5
O3 C3 O4 124.7(19)
O3 C3 C4 121(2)
O4 C3 C4 114(2)
C3 C4 H4A 109.5
C3 C4 H4B 109.5
H4A C4 H4B 109.5
C3 C4 H4C 109.5
H4A C4 H4C 109.5
H4B C4 H4C 109.5
N1A C1A N2A 104.7(17)
N1A C1A Rh1 138.2(16)
N2A C1A Rh1 117.0(14)
C3A C2A N1A 109.4(17)
C3A C2A H2A1 125.3
N1A C2A H2A1 125.3
C2A C3A N2A 103.4(17)
C2A C3A H3A 128.3
N2A C3A H3A 128.3
N1A C4A H4A1 109.5
N1A C4A H4A2 109.5
H4A1 C4A H4A2 109.5
N1A C4A H4A3 109.5
H4A1 C4A H4A3 109.5
H4A2 C4A H4A3 109.5
C9A C5A N2A 125.7(16)
C9A C5A C6A 125.7(18)
N2A C5A C6A 108.3(15)
N3A C6A C5A 109.8(15)
N3A C6A Rh1 132.1(13)
C5A C6A Rh1 117.7(13)
N3A C7A C8A 121.7(16)
N3A C7A H7A 119.2
C8A C7A H7A 119.2
C7A C8A C9A 115.5(16)
C7A C8A C11A 122.1(16)
C9A C8A C11A 120.2(16)
C5A C9A C8A 120.6(17)
C5A C9A H9A 119.7
C8A C9A H9A 119.7
N3A C10A H10A 109.5
N3A C10A H10B 109.5
H10A C10A H10B 109.5
N3A C10A H10C 109.5
H10A C10A H10C 109.5
H10B C10A H10C 109.5
N4A C12A C13A 112.0(17)
N4A C12A C14A 110.1(16)
C13A C12A C14A 108.8(16)
N4A C12A H12A 108.7
C13A C12A H12A 108.7
C14A C12A H12A 108.7
C12A C13A H13A 109.5
C12A C13A H13B 109.5
H13A C13A H13B 109.5
C12A C13A H13C 109.5
H13A C13A H13C 109.5
H13B C13A H13C 109.5
C12A C14A H14A 109.5
C12A C14A H14B 109.5
H14A C14A H14B 109.5
C12A C14A H14C 109.5
H14A C14A H14C 109.5
H14B C14A H14C 109.5
N4A C15A C16A 115.2(16)
N4A C15A C17A 107.7(15)
C16A C15A C17A 114.5(19)
N4A C15A H15A 106.2
C16A C15A H15A 106.2
C17A C15A H15A 106.2
C15A C17A H17A 109.5
C15A C17A H17B 109.5
H17A C17A H17B 109.5
C15A C17A H17C 109.5
H17A C17A H17C 109.5
H17B C17A H17C 109.5
C15A C16A H16A 109.5
C15A C16A H16B 109.5
H16A C16A H16B 109.5
C15A C16A H16C 109.5
H16A C16A H16C 109.5
H16B C16A H16C 109.5
N1B C1B N2B 105.3(16)
N1B C1B Rh2 137.8(14)
N2B C1B Rh2 116.9(12)
C3B C2B N1B 107.4(15)
C3B C2B H2B1 126.3
N1B C2B H2B1 126.3
C2B C3B N2B 104.0(14)
C2B C3B H3B 128.0
N2B C3B H3B 128.0
N1B C4B H4B1 109.5
N1B C4B H4B2 109.5
H4B1 C4B H4B2 109.5
N1B C4B H4B3 109.5
H4B1 C4B H4B3 109.5
H4B2 C4B H4B3 109.5
C9B C5B N2B 124.6(16)
C9B C5B C6B 124.7(15)
N2B C5B C6B 110.6(14)
N3B C6B C5B 114.3(15)
N3B C6B Rh2 129.5(12)
C5B C6B Rh2 116.1(11)
C8B C7B N3B 124.8(15)
C8B C7B H7B 117.6
N3B C7B H7B 117.6
C7B C8B C9B 117.0(16)
C7B C8B C11B 117.0(15)
C9B C8B C11B 125.8(17)
C5B C9B C8B 118.2(16)
C5B C9B H9B 120.9
C8B C9B H9B 120.9
N3B C10B H10D 109.5
N3B C10B H10E 109.5
H10D C10B H10E 109.5
N3B C10B H10F 109.5
H10D C10B H10F 109.5
H10E C10B H10F 109.5
O1B C11B N4B 124.8(18)
O1B C11B C8B 114.6(17)
N4B C11B C8B 120.4(16)
C14B C12B C13B 115.2(19)
C14B C12B N4B 112.5(16)
C13B C12B N4B 108.0(14)
C14B C12B H12B 106.9
C13B C12B H12B 106.9
N4B C12B H12B 106.9
C12B C14B H14D 109.5
C12B C14B H14E 109.5
H14D C14B H14E 109.5
C12B C14B H14F 109.5
H14D C14B H14F 109.5
H14E C14B H14F 109.5
C12B C13B H13D 109.5
C12B C13B H13E 109.5
H13D C13B H13E 109.5
C12B C13B H13F 109.5
H13D C13B H13F 109.5
H13E C13B H13F 109.5
N4B C15B C16B 113.2(17)
N4B C15B C17B 113.0(16)
C16B C15B C17B 109.9(16)
N4B C15B H15B 106.7
C16B C15B H15B 106.7
C17B C15B H15B 106.7
C15B C16B H16D 109.5
C15B C16B H16E 109.5
H16D C16B H16E 109.5
C15B C16B H16F 109.5
H16D C16B H16F 109.5
H16E C16B H16F 109.5
C15B C17B H17D 109.5
C15B C17B H17E 109.5
H17D C17B H17E 109.5
C15B C17B H17F 109.5
H17D C17B H17F 109.5
H17E C17B H17F 109.5
C1A N1A C2A 110.4(16)
C1A N1A C4A 127.7(18)
C2A N1A C4A 121.8(16)
C1A N2A C3A 112.1(15)
C1A N2A C5A 116.8(16)
C3A N2A C5A 130.4(15)
C7A N3A C6A 126.6(15)
C7A N3A C10A 113.0(14)
C6A N3A C10A 120.2(14)
C11A N4A C15A 118.8(17)
C11A N4A C12A 120.5(17)
C15A N4A C12A 119.8(15)
C1B N1B C2B 111.4(15)
C1B N1B C4B 126.3(16)
C2B N1B C4B 122.1(15)
C1B N2B C5B 116.9(15)
C1B N2B C3B 111.7(14)
C5B N2B C3B 130.5(14)
C6B N3B C7B 120.8(14)
C6B N3B C10B 121.3(14)
C7B N3B C10B 117.9(14)
C11B N4B C15B 124.2(15)
C11B N4B C12B 118.9(16)
C15B N4B C12B 116.4(14)
C1 O1 Rh1 117.7(14)
C1 O2 Rh2 123.2(16)
C3 O3 Rh1 122.0(13)
C3 O4 Rh2 118.3(14)
C1A Rh1 C6A 80.0(8)
C1A Rh1 O1 97.3(7)
C6A Rh1 O1 175.5(7)
C1A Rh1 O3 176.7(7)
C6A Rh1 O3 101.4(6)
O1 Rh1 O3 81.5(5)
C1A Rh1 Rh2 93.9(6)
C6A Rh1 Rh2 98.7(5)
O1 Rh1 Rh2 85.0(4)
O3 Rh1 Rh2 82.9(4)
C1A Rh1 I1 88.7(6)
C6A Rh1 I1 88.6(5)
O1 Rh1 I1 87.7(4)
O3 Rh1 I1 94.3(4)
Rh2 Rh1 I1 172.57(8)
C1B Rh2 C6B 79.1(7)
C1B Rh2 O2 96.4(6)
C6B Rh2 O2 175.0(6)
C1B Rh2 O4 176.7(6)
C6B Rh2 O4 104.2(6)
O2 Rh2 O4 80.2(5)
C1B Rh2 Rh1 96.6(5)
C6B Rh2 Rh1 95.8(5)
O2 Rh2 Rh1 82.3(4)
O4 Rh2 Rh1 83.4(4)
C1B Rh2 I2 89.3(5)
C6B Rh2 I2 92.6(5)
O2 Rh2 I2 89.6(4)
O4 Rh2 I2 90.2(4)
Rh1 Rh2 I2 170.50(8)
O1A C11A N4A 124.7(17)
O1A C11A C8A 114.9(16)
N4A C11A C8A 120.3(18)
Cl1P C1P Cl2P 117(3)

loop_
_geom_bond_atom_site_label_1
_geom_bond_atom_site_label_2
_geom_bond_distance
C1 O2 1.25(3)
C1 O1 1.34(3)
C1 C2 1.44(2)
C2 H2A 0.9800
C2 H2B 0.9800
C2 H2C 0.9800
C3 O3 1.21(2)
C3 O4 1.28(3)
C3 C4 1.49(2)
C4 H4A 0.9800
C4 H4B 0.9800
C4 H4C 0.9800
C1A N1A 1.33(2)
C1A N2A 1.36(2)
C1A Rh1 1.94(2)
C2A C3A 1.35(2)
C2A N1A 1.37(2)
C2A H2A1 0.9500
C3A N2A 1.39(2)
C3A H3A 0.9500
C4A N1A 1.43(2)
C4A H4A1 0.9800
C4A H4A2 0.9800
C4A H4A3 0.9800
C5A C9A 1.32(2)
C5A N2A 1.42(2)
C5A C6A 1.45(2)
C6A N3A 1.38(2)
C6A Rh1 1.946(17)
C7A N3A 1.347(18)
C7A C8A 1.38(2)
C7A H7A 0.9500
C8A C9A 1.42(2)
C8A C11A 1.50(2)
C9A H9A 0.9500
C10A N3A 1.473(19)
C10A H10A 0.9800
C10A H10B 0.9800
C10A H10C 0.9800
C12A N4A 1.47(2)
C12A C13A 1.52(2)
C12A C14A 1.54(2)
C12A H12A 1.0000
C13A H13A 0.9800
C13A H13B 0.9800
C13A H13C 0.9800
C14A H14A 0.9800
C14A H14B 0.9800
C14A H14C 0.9800
C15A N4A 1.45(2)
C15A C16A 1.48(2)
C15A C17A 1.57(3)
C15A H15A 1.0000
C17A H17A 0.9800
C17A H17B 0.9800
C17A H17C 0.9800
C16A H16A 0.9800
C16A H16B 0.9800
C16A H16C 0.9800
C1B N1B 1.34(2)
C1B N2B 1.36(2)
C1B Rh2 1.956(19)
C2B C3B 1.39(2)
C2B N1B 1.39(2)
C2B H2B1 0.9500
C3B N2B 1.41(2)
C3B H3B 0.9500
C4B N1B 1.470(19)
C4B H4B1 0.9800
C4B H4B2 0.9800
C4B H4B3 0.9800
C5B C9B 1.35(2)
C5B N2B 1.383(19)
C5B C6B 1.44(2)
C6B N3B 1.352(19)
C6B Rh2 1.984(17)
C7B C8B 1.35(2)
C7B N3B 1.37(2)
C7B H7B 0.9500
C8B C9B 1.40(2)
C8B C11B 1.54(2)
C9B H9B 0.9500
C10B N3B 1.453(19)
C10B H10D 0.9800
C10B H10E 0.9800
C10B H10F 0.9800
C11B O1B 1.206(19)
C11B N4B 1.31(2)
C12B C14B 1.50(3)
C12B C13B 1.53(3)
C12B N4B 1.54(2)
C12B H12B 1.0000
C14B H14D 0.9800
C14B H14E 0.9800
C14B H14F 0.9800
C13B H13D 0.9800
C13B H13E 0.9800
C13B H13F 0.9800
C15B N4B 1.45(2)
C15B C16B 1.49(2)
C15B C17B 1.54(2)
C15B H15B 1.0000
C16B H16D 0.9800
C16B H16E 0.9800
C16B H16F 0.9800
C17B H17D 0.9800
C17B H17E 0.9800
C17B H17F 0.9800
I1 Rh1 2.781(2)
I2 Rh2 2.784(2)
N4A C11A 1.34(2)
O1 Rh1 2.089(12)
O2 Rh2 2.135(13)
O3 Rh1 2.146(13)
O4 Rh2 2.159(12)
Rh1 Rh2 2.594(2)
C11A O1A 1.25(2)
C1P Cl1P 1.54(3)
C1P Cl2P 1.54(2)
